data_2311144
loop_
_publ_author_name
'Chandra, ?'
'Srikantamurthy, N.'
'Vishalakshi, G. J.'
'Jeyaseelan, S.'
'Umesha, K. B.'
'Mahendra, M.'

_publ_section_title
;
 5-Methyl-3-phenyl-isoxazole-4-carb-oxy-lic acid.
;
_journal_coeditor_code BG2504
_journal_issue 'Pt 6'
_journal_name_full 'Acta crystallographica. Section E, Structure reports online'
_journal_page_first o897
_journal_paper_doi 10.1107/S1600536813011410
_journal_volume 69
_journal_year 2013
_chemical_formula_iupac 'C11 H9 N O3'
_chemical_formula_moiety 'C11 H9 N O3'
_chemical_formula_sum 'C11 H9 N O3'
_chemical_formula_weight 203.19
_chemical_name_systematic
;
5-Methyl-3-phenylisoxazole-4-carboxylic acid
;
_space_group_IT_number 14
_space_group_name_Hall '-P 2yn'
_space_group_name_H-M_alt 'P 1 21/n 1'
_symmetry_cell_setting monoclinic
_symmetry_space_group_name_Hall '-P 2yn'
_symmetry_space_group_name_H-M 'P 1 21/n 1'
_atom_sites_solution_hydrogens geom
_atom_sites_solution_primary direct
_atom_sites_solution_secondary difmap
_cell_angle_alpha 90
_cell_angle_beta 105.548(6)
_cell_angle_gamma 90
_cell_formula_units_Z 4
_cell_length_a 11.953(4)
_cell_length_b 5.981(2)
_cell_length_c 14.142(5)
_cell_measurement_reflns_used 1712
_cell_measurement_temperature 273
_cell_measurement_theta_max 25.00
_cell_measurement_theta_min 1.99
_cell_volume 974.0(6)
_computing_cell_refinement 'SAINT (Bruker, 2009)'
_computing_data_collection 'APEX2 (Bruker, 2009)'
_computing_data_reduction 'SAINT (Bruker, 2009)'
_computing_molecular_graphics 'PLATON (Spek, 2009)'
_computing_publication_material 'SHELXL97 (Sheldrick, 2008)'
_computing_structure_refinement 'SHELXL97 (Sheldrick, 2008)'
_computing_structure_solution 'SHELXS97 (Sheldrick, 2008)'
_diffrn_ambient_temperature 273
_diffrn_measured_fraction_theta_full 0.998
_diffrn_measured_fraction_theta_max 0.998
_diffrn_measurement_device_type 'Bruker APEXII CCD area-detector'
_diffrn_measurement_method '\w and \f scans'
_diffrn_radiation_type MoK\a
_diffrn_radiation_wavelength 0.71073
_diffrn_reflns_av_R_equivalents 0.0261
_diffrn_reflns_av_sigmaI/netI 0.0153
_diffrn_reflns_limit_h_max 14
_diffrn_reflns_limit_h_min -14
_diffrn_reflns_limit_k_max 7
_diffrn_reflns_limit_k_min -7
_diffrn_reflns_limit_l_max 16
_diffrn_reflns_limit_l_min -16
_diffrn_reflns_number 8619
_diffrn_reflns_reduction_process
;
;
_diffrn_reflns_theta_full 25.00
_diffrn_reflns_theta_max 25.00
_diffrn_reflns_theta_min 1.99
_exptl_absorpt_coefficient_mu 0.102
_exptl_absorpt_correction_type none
_exptl_crystal_colour yellow
_exptl_crystal_density_diffrn 1.386
_exptl_crystal_density_method 'Not Measured'
_exptl_crystal_description block
_exptl_crystal_F_000 424
_exptl_crystal_size_max 0.30
_exptl_crystal_size_mid 0.25
_exptl_crystal_size_min 0.20
_refine_diff_density_max 0.189
_refine_diff_density_min -0.143
_refine_ls_extinction_coef 0.078(6)
_refine_ls_extinction_expression FC^*^=KFC[1+0.001XFC^2^\L^3^/SIN(2\Q)]^-1/4^
_refine_ls_extinction_method 'SHELXL97 (Sheldrick, 2008)'
_refine_ls_goodness_of_fit_ref 1.046
_refine_ls_hydrogen_treatment constr
_refine_ls_matrix_type full
_refine_ls_number_parameters 138
_refine_ls_number_reflns 1712
_refine_ls_number_restraints 0
_refine_ls_restrained_S_all 1.046
_refine_ls_R_factor_all 0.0416
_refine_ls_R_factor_gt 0.0385
_refine_ls_shift/su_max 0.001
_refine_ls_shift/su_mean 0.000
_refine_ls_structure_factor_coef Fsqd
_refine_ls_weighting_details 'calc w=1/[\s^2^(Fo^2^)+(0.0647P)^2^+0.1799P] where P=(Fo^2^+2Fc^2^)/3'
_refine_ls_weighting_scheme calc
_refine_ls_wR_factor_gt 0.1069
_refine_ls_wR_factor_ref 0.1108
_reflns_number_gt 1558
_reflns_number_total 1712
_reflns_threshold_expression I>2\s(I)
_cod_data_source_file bg2504sup1.cif
_cod_data_source_block I
_cod_original_sg_symbol_H-M 'P 21/n'
_cod_database_code 2311144

loop_
_symmetry_equiv_pos_site_id
_symmetry_equiv_pos_as_xyz
1 x,y,z
2 1/2-x,1/2+y,1/2-z
3 -x,-y,-z
4 1/2+x,1/2-y,1/2+z

loop_
_atom_site_aniso_label
_atom_site_aniso_U_11
_atom_site_aniso_U_22
_atom_site_aniso_U_33
_atom_site_aniso_U_12
_atom_site_aniso_U_13
_atom_site_aniso_U_23
O9 0.0729(7) 0.0625(7) 0.0640(7) 0.0040(5) 0.0289(6) 0.0164(5)
O14 0.0661(7) 0.0664(7) 0.0657(7) 0.0140(5) 0.0357(5) 0.0054(5)
O15 0.0618(6) 0.0630(7) 0.0569(6) 0.0092(5) 0.0275(5) 0.0080(5)
N8 0.0654(8) 0.0622(8) 0.0683(8) 0.0096(6) 0.0312(7) 0.0138(6)
C1 0.0544(8) 0.0569(9) 0.0676(9) -0.0019(7) 0.0264(7) -0.0099(7)
C2 0.0636(9) 0.0795(11) 0.0660(10) 0.0025(8) 0.0328(8) -0.0163(8)
C3 0.0604(9) 0.0801(11) 0.0630(9) 0.0064(8) 0.0332(7) 0.0068(8)
C4 0.0634(9) 0.0615(9) 0.0722(10) -0.0058(7) 0.0304(8) 0.0056(8)
C5 0.0597(9) 0.0553(9) 0.0559(8) -0.0029(7) 0.0226(7) -0.0044(7)
C6 0.0397(7) 0.0511(8) 0.0488(7) 0.0059(5) 0.0155(5) 0.0022(6)
C7 0.0442(7) 0.0481(7) 0.0483(7) -0.0006(6) 0.0142(6) 0.0001(6)
C10 0.0513(7) 0.0547(8) 0.0459(7) -0.0069(6) 0.0147(6) -0.0019(6)
C11 0.0708(10) 0.0761(11) 0.0535(9) -0.0162(8) 0.0297(8) -0.0023(7)
C12 0.0430(7) 0.0496(7) 0.0425(7) -0.0052(5) 0.0145(5) -0.0040(5)
C13 0.0432(7) 0.0510(8) 0.0449(7) -0.0037(5) 0.0169(5) -0.0059(6)

loop_
_atom_site_type_symbol
_atom_site_label
_atom_site_fract_x
_atom_site_fract_y
_atom_site_fract_z
_atom_site_U_iso_or_equiv
_atom_site_thermal_displace_type
_atom_site_calc_flag
_atom_site_refinement_flags
_atom_site_occupancy
O O9 0.78858(10) 0.77608(19) -0.16618(8) 0.0644(4) Uani . . 1.000
O O14 0.98209(9) 0.19333(19) -0.09796(8) 0.0626(4) Uani . . 1.000
O O15 0.89662(9) 0.16156(18) 0.02382(7) 0.0583(4) Uani . . 1.000
N N8 0.72219(12) 0.7544(2) -0.09692(10) 0.0627(5) Uani . . 1.000
C C1 0.70696(13) 0.6540(3) 0.10434(12) 0.0577(5) Uani . . 1.000
C C2 0.65298(14) 0.6027(3) 0.17680(13) 0.0667(6) Uani . . 1.000
C C3 0.59319(14) 0.4050(3) 0.17315(12) 0.0646(6) Uani . . 1.000
C C4 0.58949(14) 0.2546(3) 0.09855(13) 0.0634(5) Uani . . 1.000
C C5 0.64525(13) 0.3017(3) 0.02718(11) 0.0556(5) Uani . . 1.000
C C6 0.70323(11) 0.5035(2) 0.02904(9) 0.0458(4) Uani . . 1.000
C C7 0.75633(11) 0.5675(2) -0.05041(10) 0.0465(4) Uani . . 1.000
C C10 0.85935(12) 0.6006(2) -0.15866(10) 0.0503(4) Uani . . 1.000
C C11 0.93670(14) 0.6030(3) -0.22477(11) 0.0643(6) Uani . . 1.000
C C12 0.84386(10) 0.4605(2) -0.08704(9) 0.0445(4) Uani . . 1.000
C C13 0.90974(11) 0.2583(2) -0.05073(10) 0.0454(4) Uani . . 1.000
H H1 0.74570 0.78940 0.10620 0.0690 Uiso calc R 1.000
H H2 0.65710 0.70230 0.22810 0.0800 Uiso calc R 1.000
H H3 0.55530 0.37280 0.22100 0.0780 Uiso calc R 1.000
H H4 0.54920 0.12080 0.09630 0.0760 Uiso calc R 1.000
H H5 0.64400 0.19820 -0.02220 0.0670 Uiso calc R 1.000
H H11A 0.91180 0.49090 -0.27460 0.0960 Uiso calc R 1.000
H H11B 1.01490 0.57240 -0.18750 0.0960 Uiso calc R 1.000
H H11C 0.93350 0.74740 -0.25510 0.0960 Uiso calc R 1.000
H H14 1.01490 0.07930 -0.07260 0.0940 Uiso calc R 1.000

loop_
_atom_type_symbol
_atom_type_description
_atom_type_scat_dispersion_real
_atom_type_scat_dispersion_imag
_atom_type_scat_source
O O 0.0106 0.0060 'International Tables Vol C Tables 4.2.6.8 and 6.1.1.4'
N N 0.0061 0.0033 'International Tables Vol C Tables 4.2.6.8 and 6.1.1.4'
H H 0.0000 0.0000 'International Tables Vol C Tables 4.2.6.8 and 6.1.1.4'
C C 0.0033 0.0016 'International Tables Vol C Tables 4.2.6.8 and 6.1.1.4'

loop_
_geom_angle_atom_site_label_1
_geom_angle_atom_site_label_2
_geom_angle_atom_site_label_3
_geom_angle
_geom_angle_publ_flag
N8 O9 C10 109.41(11) no
C13 O14 H14 109.00 no
O9 N8 C7 105.56(12) no
C2 C1 C6 119.97(16) no
C1 C2 C3 120.23(16) no
C2 C3 C4 119.98(16) no
C3 C4 C5 120.28(16) no
C4 C5 C6 120.02(15) no
C1 C6 C7 118.88(12) no
C5 C6 C7 121.56(12) no
C1 C6 C5 119.49(13) no
N8 C7 C6 117.63(12) no
N8 C7 C12 111.06(12) no
C6 C7 C12 131.31(11) no
O9 C10 C11 115.59(12) no
O9 C10 C12 109.44(12) no
C11 C10 C12 134.94(13) no
C7 C12 C13 128.23(11) no
C10 C12 C13 127.03(12) no
C7 C12 C10 104.53(11) no
O14 C13 C12 116.24(12) no
O15 C13 C12 120.20(12) no
O14 C13 O15 123.54(12) no
C2 C1 H1 120.00 no
C6 C1 H1 120.00 no
C1 C2 H2 120.00 no
C3 C2 H2 120.00 no
C2 C3 H3 120.00 no
C4 C3 H3 120.00 no
C3 C4 H4 120.00 no
C5 C4 H4 120.00 no
C4 C5 H5 120.00 no
C6 C5 H5 120.00 no
C10 C11 H11A 109.00 no
C10 C11 H11B 109.00 no
C10 C11 H11C 110.00 no
H11A C11 H11B 110.00 no
H11A C11 H11C 109.00 no
H11B C11 H11C 109.00 no

loop_
_geom_bond_atom_site_label_1
_geom_bond_atom_site_label_2
_geom_bond_distance
_geom_bond_publ_flag
O9 N8 1.4222(19) no
O9 C10 1.3342(18) no
O14 C13 1.2863(18) no
O15 C13 1.2488(17) no
O14 H14 0.8200 no
N8 C7 1.3057(18) no
C1 C2 1.384(2) no
C1 C6 1.386(2) no
C2 C3 1.375(3) no
C3 C4 1.378(3) no
C4 C5 1.380(2) no
C5 C6 1.389(2) no
C6 C7 1.4813(19) no
C7 C12 1.4363(19) no
C10 C12 1.3649(19) no
C10 C11 1.481(2) no
C12 C13 1.4593(18) no
C1 H1 0.9300 no
C2 H2 0.9300 no
C3 H3 0.9300 no
C4 H4 0.9300 no
C5 H5 0.9300 no
C11 H11A 0.9600 no
C11 H11B 0.9600 no
C11 H11C 0.9600 no

loop_
_geom_contact_atom_site_label_1
_geom_contact_atom_site_label_2
_geom_contact_distance
_geom_contact_site_symmetry_2
_geom_contact_publ_flag
O9 C10 3.268(2) 2_654 no
O9 C11 3.351(2) 2_654 no
O14 O15 2.6252(18) 3_755 no
O14 C11 2.999(2) . no
O15 C11 3.316(2) 3_765 no
O15 O14 2.6252(18) 3_755 no
O15 C13 3.367(2) 3_755 no
O15 C5 3.132(2) . no
O15 C6 3.102(2) . no
O15 C10 3.345(2) 3_765 no
O9 H11A 2.6500 2_654 no
O14 H11B 2.6800 . no
O14 H14 2.9000 3_755 no
O15 H11B 2.7700 3_765 no
O15 H14 1.8100 3_755 no
N8 C11 3.427(2) 2_654 no
N8 H1 2.8200 . no
N8 H11A 2.5100 2_654 no
C5 O15 3.132(2) . no
C6 O15 3.102(2) . no
C10 O9 3.268(2) 2_644 no
C10 O15 3.345(2) 3_765 no
C10 C13 3.566(2) 3_765 no
C11 O14 2.999(2) . no
C11 O9 3.351(2) 2_644 no
C11 N8 3.427(2) 2_644 no
C11 O15 3.316(2) 3_765 no
C12 C13 3.496(2) 3_765 no
C13 O15 3.367(2) 3_755 no
C13 C10 3.566(2) 3_765 no
C13 C12 3.496(2) 3_765 no
C13 H14 2.6600 3_755 no
H1 N8 2.8200 . no
H11A O9 2.6500 2_644 no
H11A N8 2.5100 2_644 no
H11B O14 2.6800 . no
H11B O15 2.7700 3_765 no
H14 O14 2.9000 3_755 no
H14 O15 1.8100 3_755 no
H14 C13 2.6600 3_755 no
H14 H14 2.3700 3_755 no

loop_
_geom_hbond_atom_site_label_D
_geom_hbond_atom_site_label_H
_geom_hbond_atom_site_label_A
_geom_hbond_site_symmetry_A
_geom_hbond_distance_DH
_geom_hbond_distance_HA
_geom_hbond_distance_DA
_geom_hbond_angle_DHA
_geom_hbond_publ_flag
O14 H14 O15 3_755 0.8200 1.8100 2.6252(18) 172.00 yes
C11 H11A N8 2_644 0.9600 2.5100 3.427(2) 159.00 yes

loop_
_geom_torsion_atom_site_label_1
_geom_torsion_atom_site_label_2
_geom_torsion_atom_site_label_3
_geom_torsion_atom_site_label_4
_geom_torsion
_geom_torsion_publ_flag
C10 O9 N8 C7 0.33(15) no
N8 O9 C10 C11 -178.39(12) no
N8 O9 C10 C12 -0.04(15) no
O9 N8 C7 C12 -0.47(15) no
O9 N8 C7 C6 178.53(11) no
C2 C1 C6 C5 -0.1(2) no
C6 C1 C2 C3 -1.6(3) no
C2 C1 C6 C7 176.80(14) no
C1 C2 C3 C4 1.7(3) no
C2 C3 C4 C5 -0.2(3) no
C3 C4 C5 C6 -1.5(3) no
C4 C5 C6 C7 -175.22(14) no
C4 C5 C6 C1 1.6(2) no
C1 C6 C7 N8 -54.40(19) no
C5 C6 C7 C12 -58.8(2) no
C1 C6 C7 C12 124.36(16) no
C5 C6 C7 N8 122.44(15) no
N8 C7 C12 C10 0.45(16) no
N8 C7 C12 C13 175.43(13) no
C6 C7 C12 C10 -178.37(14) no
C6 C7 C12 C13 -3.4(2) no
O9 C10 C12 C7 -0.23(15) no
O9 C10 C12 C13 -175.28(12) no
C11 C10 C12 C7 177.67(16) no
C11 C10 C12 C13 2.6(3) no
C7 C12 C13 O14 178.55(13) no
C7 C12 C13 O15 -3.3(2) no
C10 C12 C13 O14 -7.5(2) no
C10 C12 C13 O15 170.61(13) no
